data_7059405
loop_
_publ_author_name
'Maity, Souvik'
'Bhunia, Pradip'
'Ichihashi, Kana'
'Ishida, Takayuki'
'Ghosh, Ashutosh'

_publ_section_title
;
 SMM behaviour of heterometallic dinuclear CuIILnIII (Ln = Tb and Dy)
 complexes derived from N2O3 donor unsymmetrical ligands
;
_journal_issue 16
_journal_name_full 'New Journal of Chemistry'
_journal_page_first 6197
_journal_page_last 6205
_journal_paper_doi 10.1039/D0NJ00193G
_journal_volume 44
_journal_year 2020
_chemical_formula_sum 'C21 H25 Cu N6 O13 Tb'
_chemical_formula_weight 791.93
_space_group_crystal_system triclinic
_space_group_IT_number 2
_space_group_name_Hall '-P 1'
_space_group_name_H-M_alt 'P -1'
_atom_sites_solution_hydrogens mixed
_audit_creation_method SHELXL-2018/3
_audit_update_record
;
2020-03-06 deposited with the CCDC.	2020-03-17 downloaded from the CCDC.
;
_cell_angle_alpha 68.974(3)
_cell_angle_beta 77.628(3)
_cell_angle_gamma 80.197(3)
_cell_formula_units_Z 2
_cell_length_a 9.7142(7)
_cell_length_b 11.5894(9)
_cell_length_c 13.6626(11)
_cell_measurement_reflns_used 40023
_cell_measurement_temperature 302(2)
_cell_measurement_theta_max 26.698
_cell_measurement_theta_min 2.473
_cell_volume 1395.03(19)
_computing_cell_refinement 'Bruker SAINT'
_computing_data_collection 'Bruker APEX2'
_computing_data_reduction 'Bruker SAINT'
_computing_molecular_graphics 'Olex2 (Dolomanov et al., 2009)'
_computing_publication_material 'Olex2 (Dolomanov et al., 2009)'
_computing_structure_refinement 'SHELXL-2018/3 (Sheldrick, 2018)'
_computing_structure_solution 'SHELXT 2018/3 (Sheldrick, 2014)'
_diffrn_ambient_temperature 302(2)
_diffrn_measured_fraction_theta_full 0.999
_diffrn_measured_fraction_theta_max 0.996
_diffrn_measurement_device_type 'Bruker APEX-II CCD'
_diffrn_measurement_method '\f and \w scans'
_diffrn_radiation_type MoK\a
_diffrn_radiation_wavelength 0.71073
_diffrn_reflns_av_R_equivalents 0.0599
_diffrn_reflns_av_unetI/netI 0.0323
_diffrn_reflns_Laue_measured_fraction_full 0.999
_diffrn_reflns_Laue_measured_fraction_max 0.996
_diffrn_reflns_limit_h_max 12
_diffrn_reflns_limit_h_min -12
_diffrn_reflns_limit_k_max 14
_diffrn_reflns_limit_k_min -14
_diffrn_reflns_limit_l_max 17
_diffrn_reflns_limit_l_min -17
_diffrn_reflns_number 40023
_diffrn_reflns_point_group_measured_fraction_full 0.999
_diffrn_reflns_point_group_measured_fraction_max 0.996
_diffrn_reflns_theta_full 25.242
_diffrn_reflns_theta_max 26.698
_diffrn_reflns_theta_min 2.473
_exptl_absorpt_coefficient_mu 3.352
_exptl_absorpt_correction_T_max 0.418
_exptl_absorpt_correction_T_min 0.311
_exptl_absorpt_correction_type empirical
_exptl_absorpt_process_details SADABS
_exptl_crystal_colour GREEN
_exptl_crystal_density_diffrn 1.885
_exptl_crystal_description BLOCK
_exptl_crystal_F_000 782
_exptl_crystal_size_max 0.36
_exptl_crystal_size_mid 0.32
_exptl_crystal_size_min 0.26
_refine_diff_density_max 0.979
_refine_diff_density_min -0.769
_refine_diff_density_rms 0.095
_refine_ls_extinction_coef 0.0024(3)
_refine_ls_extinction_expression Fc^*^=kFc[1+0.001xFc^2^\l^3^/sin(2\q)]^-1/4^
_refine_ls_extinction_method 'SHELXL-2018/3 (Sheldrick 2018)'
_refine_ls_goodness_of_fit_ref 1.029
_refine_ls_hydrogen_treatment mixed
_refine_ls_matrix_type full
_refine_ls_number_parameters 417
_refine_ls_number_reflns 5885
_refine_ls_number_restraints 18
_refine_ls_restrained_S_all 1.028
_refine_ls_R_factor_all 0.0371
_refine_ls_R_factor_gt 0.0309
_refine_ls_shift/su_max 0.001
_refine_ls_shift/su_mean 0.000
_refine_ls_structure_factor_coef Fsqd
_refine_ls_weighting_details 'w=1/[\s^2^(Fo^2^)+(0.0253P)^2^+3.1978P] where P=(Fo^2^+2Fc^2^)/3'
_refine_ls_weighting_scheme calc
_refine_ls_wR_factor_gt 0.0724
_refine_ls_wR_factor_ref 0.0771
_reflns_Friedel_coverage 0.000
_reflns_number_gt 5261
_reflns_number_total 5885
_reflns_threshold_expression 'I > 2\s(I)'
_cod_data_source_file d0nj00193g2.cif
_cod_data_source_block 3
_cod_depositor_comments
;
The following automatic conversions were performed:

data item '_exptl_absorpt_correction_type' value 'EMPIRICAL' was
changed to 'empirical' in accordance with the
/home/data/users/saulius/crontab/automatic-downloads/rss-feeds/RSC/lib/dictionaries/cif_core.dic
dictionary named 'cif_core.dic' version 2.4.2 last updated on
2011-04-26.

Automatic conversion script
Id: cif_fix_values 7556 2019-12-06 15:28:31Z antanas 

 Adding full bibliography for 7059405--7059408.cif.

 Adding full bibliography for 7059405--7059408.cif.
;
_cod_database_code 7059405
_shelx_shelxl_version_number 2018/3
_shelx_space_group_comment
;
The symmetry employed for this shelxl refinement is uniquely defined
by the following loop, which should always be used as a source of
symmetry information in preference to the above space-group names.
They are only intended as comments.
;

loop_
_space_group_symop_operation_xyz
'x, y, z'
'-x, -y, -z'

loop_
_atom_site_label
_atom_site_type_symbol
_atom_site_fract_x
_atom_site_fract_y
_atom_site_fract_z
_atom_site_U_iso_or_equiv
_atom_site_adp_type
_atom_site_occupancy
_atom_site_site_symmetry_order
_atom_site_calc_flag
_atom_site_refinement_flags_posn
_atom_site_refinement_flags_adp
_atom_site_refinement_flags_occupancy
_atom_site_disorder_assembly
_atom_site_disorder_group
C1 C 0.6584(4) 0.8619(3) 0.6619(3) 0.0374(8) Uani 1 1 d . . . A 2
C2 C 0.7985(5) 0.8885(4) 0.6429(4) 0.0494(10) Uani 1 1 d . . . A 2
H2 H 0.869830 0.823964 0.661090 0.059 Uiso 1 1 calc R U . A 2
C3 C 0.8321(6) 1.0087(5) 0.5977(4) 0.0636(13) Uani 1 1 d . . . A 2
H3 H 0.925903 1.024624 0.586460 0.076 Uiso 1 1 calc R U . A 2
C4 C 0.7287(6) 1.1066(5) 0.5687(5) 0.0709(15) Uani 1 1 d . . . A 2
H4 H 0.752887 1.187603 0.536518 0.085 Uiso 1 1 calc R U . A 2
C5 C 0.5900(5) 1.0828(4) 0.5878(4) 0.0598(12) Uani 1 1 d . . . A 2
H5 H 0.520215 1.148425 0.568494 0.072 Uiso 1 1 calc R U . A 2
C6 C 0.5520(4) 0.9617(4) 0.6356(3) 0.0426(9) Uani 1 1 d . . . A 2
C7 C 0.4040(5) 0.9476(4) 0.6544(3) 0.0482(10) Uani 1 1 d . . . A 2
H7 H 0.345870 1.016511 0.620426 0.058 Uiso 1 1 calc R U . A 2
C8 C 0.1900(5) 0.8575(7) 0.7179(5) 0.093(2) Uani 1 1 d . . . B 2
H8A H 0.152361 0.943881 0.703727 0.111 Uiso 1 1 calc R U . B 2
H8B H 0.174907 0.833434 0.660272 0.111 Uiso 1 1 calc R U . B 2
C9 C 0.1086(6) 0.7871(8) 0.8116(6) 0.116(3) Uani 1 1 d . . . B 2
H9A H 0.070982 0.725945 0.794008 0.140 Uiso 1 1 calc R U . B 2
H9B H 0.028194 0.842640 0.829096 0.140 Uiso 1 1 calc R U . B 2
C10 C 0.1657(7) 0.7221(6) 0.9070(5) 0.092(2) Uani 1 1 d . . . B 2
H10A H 0.092121 0.678768 0.961227 0.110 Uiso 1 1 calc R U . B 2
H10B H 0.193547 0.782116 0.931577 0.110 Uiso 1 1 calc R U . B 2
C11 C 0.2850(4) 0.5213(4) 0.9601(3) 0.0446(9) Uani 1 1 d . . . C 2
H11 H 0.205518 0.505824 1.012869 0.054 Uiso 1 1 calc R U . C 2
C12 C 0.3905(4) 0.4171(4) 0.9612(3) 0.0407(8) Uani 1 1 d . . . C 2
C13 C 0.3627(5) 0.3021(4) 1.0389(4) 0.0558(11) Uani 1 1 d . . . C 2
H13 H 0.281336 0.296487 1.090074 0.067 Uiso 1 1 calc R U . C 2
C14 C 0.4537(6) 0.1984(5) 1.0404(4) 0.0700(15) Uani 1 1 d . . . C 2
H14 H 0.434549 0.122815 1.093011 0.084 Uiso 1 1 calc R U . C 2
C15 C 0.5752(6) 0.2044(4) 0.9637(4) 0.0637(13) Uani 1 1 d . . . C 2
H15 H 0.636014 0.132938 0.964397 0.076 Uiso 1 1 calc R U . C 2
C16 C 0.6047(5) 0.3168(4) 0.8869(3) 0.0464(9) Uani 1 1 d . . . C 2
C17 C 0.5158(4) 0.4256(3) 0.8860(3) 0.0366(8) Uani 1 1 d . . . C 2
C18 C 0.7911(11) 0.2256(8) 0.7776(6) 0.058(3) Uani 0.733(15) 1 d D . P D 1
H18A H 0.834491 0.249932 0.703207 0.070 Uiso 0.733(15) 1 calc R U P D 1
H18B H 0.724652 0.166419 0.789228 0.070 Uiso 0.733(15) 1 calc R U P D 1
C19 C 0.9043(9) 0.1631(8) 0.8448(7) 0.085(3) Uani 0.733(15) 1 d D . P D 1
H19A H 0.973261 0.219733 0.831050 0.127 Uiso 0.733(15) 1 calc R U P D 1
H19B H 0.949652 0.090811 0.827689 0.127 Uiso 0.733(15) 1 calc R U P D 1
H19C H 0.862325 0.138885 0.918619 0.127 Uiso 0.733(15) 1 calc R U P D 1
C20 C 0.3143(9) 0.2415(7) 0.7756(6) 0.102(2) Uani 1 1 d . . . . .
H20A H 0.280897 0.303968 0.808406 0.153 Uiso 1 1 calc R U . . .
H20B H 0.273382 0.262406 0.712563 0.153 Uiso 1 1 calc R U . . .
H20C H 0.415627 0.237137 0.756989 0.153 Uiso 1 1 calc R U . . .
C21 C 0.2760(10) 0.1299(7) 0.8444(8) 0.123(3) Uani 1 1 d . . . . .
C18A C 0.828(3) 0.2250(19) 0.820(2) 0.057(7) Uani 0.267(15) 1 d D . P C 2
H18C H 0.845076 0.176179 0.891641 0.068 Uiso 0.267(15) 1 calc R U P D 2
H18D H 0.918647 0.248409 0.776851 0.068 Uiso 0.267(15) 1 calc R U P D 2
C19A C 0.770(3) 0.146(3) 0.7771(19) 0.086(8) Uani 0.267(15) 1 d D . P C 2
H19D H 0.674047 0.133241 0.812264 0.128 Uiso 0.267(15) 1 calc R U P D 2
H19E H 0.826413 0.067715 0.788962 0.128 Uiso 0.267(15) 1 calc R U P D 2
H19F H 0.770840 0.187231 0.702152 0.128 Uiso 0.267(15) 1 calc R U P D 2
Cu1 Cu 0.44634(5) 0.69330(4) 0.78344(4) 0.03688(12) Uani 1 1 d . . . . .
N1 N 0.3435(3) 0.8504(3) 0.7129(3) 0.0460(8) Uani 1 1 d . . . . .
N2 N 0.2884(4) 0.6319(3) 0.8951(3) 0.0470(8) Uani 1 1 d . . . . .
N3 N 0.9723(4) 0.4936(4) 0.7709(3) 0.0531(9) Uani 1 1 d . . . . .
N4 N 0.8515(4) 0.7426(3) 0.4683(3) 0.0464(8) Uani 1 1 d . . . . .
N5 N 0.4476(4) 0.5337(4) 0.6174(3) 0.0541(9) Uani 1 1 d . . . . .
N6 N 0.2419(15) 0.0408(10) 0.9005(12) 0.276(9) Uani 1 1 d . . . . .
O1 O 0.6286(3) 0.7435(2) 0.7029(2) 0.0373(6) Uani 1 1 d . . . . .
O2 O 0.5538(3) 0.5318(2) 0.8143(2) 0.0387(6) Uani 1 1 d . . . . .
O4 O 0.9720(3) 0.4519(3) 0.6976(3) 0.0557(8) Uani 1 1 d . . . . .
O5 O 1.0637(4) 0.4626(4) 0.8254(4) 0.0901(13) Uani 1 1 d . . . . .
O6 O 0.8667(3) 0.5712(3) 0.7861(2) 0.0537(7) Uani 1 1 d . . . . .
O7 O 0.9243(3) 0.6768(3) 0.5398(2) 0.0522(7) Uani 1 1 d . . . . .
O8 O 0.9026(4) 0.8187(3) 0.3873(3) 0.0728(10) Uani 1 1 d . . . . .
O9 O 0.7240(3) 0.7241(3) 0.4876(2) 0.0531(7) Uani 1 1 d . . . . .
O10 O 0.4728(4) 0.6380(4) 0.6091(3) 0.0733(10) Uani 1 1 d . . . . .
O11 O 0.3336(4) 0.5101(5) 0.6119(3) 0.0983(16) Uani 1 1 d . . . . .
O12 O 0.5484(4) 0.4494(4) 0.6353(3) 0.0726(10) Uani 1 1 d . . . . .
O13 O 0.8234(3) 0.4479(4) 0.5416(3) 0.0592(8) Uani 1 1 d D . . . .
O3A O 0.7142(12) 0.3341(10) 0.7999(8) 0.045(2) Uani 0.733(15) 1 d . U P D 1
O3B O 0.735(3) 0.339(3) 0.8236(19) 0.033(4) Uani 0.267(15) 1 d . U P C 2
Tb1 Tb 0.72882(2) 0.55817(2) 0.66322(2) 0.03756(8) Uani 1 1 d D . . . .
H13A H 0.774(3) 0.449(4) 0.497(3) 0.056 Uiso 1 1 d D U . . .
H13B H 0.908(2) 0.429(4) 0.525(3) 0.056 Uiso 1 1 d D U . . .

loop_
_atom_site_aniso_label
_atom_site_aniso_U_11
_atom_site_aniso_U_22
_atom_site_aniso_U_33
_atom_site_aniso_U_23
_atom_site_aniso_U_13
_atom_site_aniso_U_12
C1 0.041(2) 0.0347(18) 0.0361(19) -0.0123(15) -0.0050(15) -0.0030(15)
C2 0.042(2) 0.047(2) 0.059(3) -0.016(2) -0.0072(19) -0.0071(18)
C3 0.055(3) 0.061(3) 0.074(3) -0.017(3) -0.003(2) -0.024(2)
C4 0.081(4) 0.039(2) 0.081(4) -0.006(2) -0.007(3) -0.017(2)
C5 0.059(3) 0.039(2) 0.070(3) -0.010(2) -0.006(2) 0.000(2)
C6 0.045(2) 0.0342(19) 0.043(2) -0.0085(16) -0.0085(17) -0.0002(16)
C7 0.045(2) 0.039(2) 0.051(2) -0.0084(18) -0.0118(19) 0.0126(17)
C8 0.035(3) 0.132(6) 0.078(4) 0.006(4) -0.016(3) -0.002(3)
C9 0.036(3) 0.126(6) 0.125(6) 0.024(5) -0.011(3) 0.005(3)
C10 0.076(4) 0.095(4) 0.060(3) -0.010(3) 0.014(3) 0.041(3)
C11 0.036(2) 0.057(2) 0.038(2) -0.0169(18) 0.0028(16) -0.0055(18)
C12 0.043(2) 0.046(2) 0.0336(19) -0.0123(16) -0.0028(16) -0.0111(17)
C13 0.064(3) 0.052(3) 0.042(2) -0.0103(19) 0.010(2) -0.017(2)
C14 0.084(4) 0.047(3) 0.059(3) 0.000(2) 0.007(3) -0.017(3)
C15 0.074(3) 0.037(2) 0.062(3) -0.005(2) 0.002(2) 0.000(2)
C16 0.049(2) 0.040(2) 0.045(2) -0.0112(17) -0.0020(18) -0.0033(18)
C17 0.041(2) 0.0363(18) 0.0315(18) -0.0098(15) -0.0045(15) -0.0067(15)
C18 0.078(6) 0.040(5) 0.048(5) -0.018(4) 0.002(4) 0.008(4)
C19 0.083(6) 0.058(5) 0.074(5) -0.002(4) 0.005(4) 0.031(5)
C20 0.111(6) 0.099(5) 0.109(6) -0.043(5) -0.025(5) -0.016(4)
C21 0.143(8) 0.069(4) 0.147(8) 0.003(5) -0.078(6) -0.004(5)
C18A 0.069(15) 0.032(10) 0.058(15) -0.009(10) -0.012(11) 0.012(10)
C19A 0.11(2) 0.062(16) 0.080(16) -0.035(12) 0.010(14) -0.014(13)
Cu1 0.0310(2) 0.0355(2) 0.0394(2) -0.01093(19) -0.00178(18) 0.00034(18)
N1 0.0317(17) 0.050(2) 0.050(2) -0.0124(16) -0.0094(15) 0.0062(14)
N2 0.0378(18) 0.050(2) 0.0448(19) -0.0124(16) -0.0001(15) 0.0014(15)
N3 0.040(2) 0.059(2) 0.049(2) -0.0071(18) -0.0098(16) 0.0042(17)
N4 0.045(2) 0.0439(19) 0.0409(18) -0.0122(15) 0.0019(15) 0.0033(15)
N5 0.050(2) 0.078(3) 0.0391(19) -0.0215(19) -0.0027(16) -0.022(2)
N6 0.294(16) 0.141(8) 0.311(16) 0.110(10) -0.168(14) -0.070(9)
O1 0.0316(13) 0.0311(12) 0.0452(15) -0.0122(11) -0.0016(11) -0.0006(10)
O2 0.0396(14) 0.0327(13) 0.0376(14) -0.0087(11) -0.0004(11) -0.0021(11)
O4 0.0420(17) 0.0586(19) 0.0568(19) -0.0152(15) -0.0069(14) 0.0094(14)
O5 0.067(2) 0.115(3) 0.093(3) -0.036(3) -0.044(2) 0.023(2)
O6 0.0444(17) 0.0647(19) 0.0494(17) -0.0220(15) -0.0088(13) 0.0091(14)
O7 0.0384(15) 0.0571(18) 0.0516(17) -0.0104(14) -0.0065(13) 0.0013(13)
O8 0.075(2) 0.061(2) 0.056(2) 0.0028(17) 0.0085(18) -0.0110(18)
O9 0.0376(16) 0.0609(19) 0.0488(17) -0.0094(14) -0.0047(13) 0.0040(13)
O10 0.088(3) 0.069(2) 0.062(2) -0.0098(18) -0.026(2) -0.014(2)
O11 0.065(2) 0.149(4) 0.081(3) -0.015(3) -0.021(2) -0.054(3)
O12 0.057(2) 0.087(3) 0.083(3) -0.049(2) 0.0043(19) -0.007(2)
O13 0.0429(17) 0.078(2) 0.065(2) -0.0421(18) -0.0082(15) 0.0130(16)
O3A 0.050(4) 0.037(3) 0.045(4) -0.015(3) -0.004(3) 0.003(3)
O3B 0.033(7) 0.036(6) 0.033(8) -0.014(6) -0.009(5) 0.001(5)
Tb1 0.03222(11) 0.03723(11) 0.03802(12) -0.01186(8) 0.00036(7) 0.00073(7)

loop_
_atom_type_symbol
_atom_type_description
_atom_type_scat_dispersion_real
_atom_type_scat_dispersion_imag
_atom_type_scat_source
C C 0.0033 0.0016 'International Tables Vol C Tables 4.2.6.8 and 6.1.1.4'
H H 0.0000 0.0000 'International Tables Vol C Tables 4.2.6.8 and 6.1.1.4'
Cu Cu 0.3201 1.2651 'International Tables Vol C Tables 4.2.6.8 and 6.1.1.4'
N N 0.0061 0.0033 'International Tables Vol C Tables 4.2.6.8 and 6.1.1.4'
O O 0.0106 0.0060 'International Tables Vol C Tables 4.2.6.8 and 6.1.1.4'
Tb Tb -0.1723 4.1537 'International Tables Vol C Tables 4.2.6.8 and 6.1.1.4'

loop_
_geom_angle_atom_site_label_1
_geom_angle_atom_site_label_2
_geom_angle_atom_site_label_3
_geom_angle
_geom_angle_site_symmetry_1
_geom_angle_site_symmetry_3
_geom_angle_publ_flag
O1 C1 C2 119.7(3) . . ?
O1 C1 C6 121.9(3) . . ?
C2 C1 C6 118.4(4) . . ?
C3 C2 C1 120.7(4) . . ?
C3 C2 H2 119.6 . . ?
C1 C2 H2 119.6 . . ?
C2 C3 C4 121.0(5) . . ?
C2 C3 H3 119.5 . . ?
C4 C3 H3 119.5 . . ?
C5 C4 C3 119.3(4) . . ?
C5 C4 H4 120.4 . . ?
C3 C4 H4 120.4 . . ?
C4 C5 C6 121.1(4) . . ?
C4 C5 H5 119.5 . . ?
C6 C5 H5 119.5 . . ?
C5 C6 C1 119.4(4) . . ?
C5 C6 C7 116.5(4) . . ?
C1 C6 C7 124.1(4) . . ?
N1 C7 C6 126.9(4) . . ?
N1 C7 H7 116.6 . . ?
C6 C7 H7 116.6 . . ?
C9 C8 N1 118.9(5) . . ?
C9 C8 H8A 107.6 . . ?
N1 C8 H8A 107.6 . . ?
C9 C8 H8B 107.6 . . ?
N1 C8 H8B 107.6 . . ?
H8A C8 H8B 107.0 . . ?
C8 C9 C10 122.4(6) . . ?
C8 C9 H9A 106.7 . . ?
C10 C9 H9A 106.7 . . ?
C8 C9 H9B 106.7 . . ?
C10 C9 H9B 106.7 . . ?
H9A C9 H9B 106.6 . . ?
C9 C10 N2 114.1(5) . . ?
C9 C10 H10A 108.7 . . ?
N2 C10 H10A 108.7 . . ?
C9 C10 H10B 108.7 . . ?
N2 C10 H10B 108.7 . . ?
H10A C10 H10B 107.6 . . ?
N2 C11 C12 127.4(4) . . ?
N2 C11 H11 116.3 . . ?
C12 C11 H11 116.3 . . ?
C13 C12 C17 119.4(4) . . ?
C13 C12 C11 117.6(4) . . ?
C17 C12 C11 123.0(4) . . ?
C14 C13 C12 120.6(4) . . ?
C14 C13 H13 119.7 . . ?
C12 C13 H13 119.7 . . ?
C13 C14 C15 120.6(4) . . ?
C13 C14 H14 119.7 . . ?
C15 C14 H14 119.7 . . ?
C16 C15 C14 119.6(5) . . ?
C16 C15 H15 120.2 . . ?
C14 C15 H15 120.2 . . ?
C15 C16 O3B 123.8(13) . . ?
C15 C16 C17 120.9(4) . . ?
O3B C16 C17 113.3(13) . . ?
O2 C17 C16 118.3(3) . . ?
O2 C17 C12 123.0(3) . . ?
C16 C17 C12 118.7(4) . . ?
O3A C18 C19 113.4(9) . . ?
O3A C18 H18A 108.9 . . ?
C19 C18 H18A 108.9 . . ?
O3A C18 H18B 108.9 . . ?
C19 C18 H18B 108.9 . . ?
H18A C18 H18B 107.7 . . ?
C18 C19 H19A 109.5 . . ?
C18 C19 H19B 109.5 . . ?
H19A C19 H19B 109.5 . . ?
C18 C19 H19C 109.5 . . ?
H19A C19 H19C 109.5 . . ?
H19B C19 H19C 109.5 . . ?
C21 C20 H20A 109.5 . . ?
C21 C20 H20B 109.5 . . ?
H20A C20 H20B 109.5 . . ?
C21 C20 H20C 109.5 . . ?
H20A C20 H20C 109.5 . . ?
H20B C20 H20C 109.5 . . ?
N6 C21 C20 178.3(14) . . ?
O3B C18A C19A 114(2) . . ?
O3B C18A H18C 108.8 . . ?
C19A C18A H18C 108.8 . . ?
O3B C18A H18D 108.8 . . ?
C19A C18A H18D 108.8 . . ?
H18C C18A H18D 107.7 . . ?
C18A C19A H19D 109.5 . . ?
C18A C19A H19E 109.5 . . ?
H19D C19A H19E 109.5 . . ?
C18A C19A H19F 109.5 . . ?
H19D C19A H19F 109.5 . . ?
H19E C19A H19F 109.5 . . ?
O2 Cu1 O1 81.14(11) . . ?
O2 Cu1 N2 92.95(13) . . ?
O1 Cu1 N2 165.31(14) . . ?
O2 Cu1 N1 163.53(14) . . ?
O1 Cu1 N1 93.80(13) . . ?
N2 Cu1 N1 95.40(15) . . ?
O2 Cu1 Tb1 43.18(8) . . ?
O1 Cu1 Tb1 45.04(7) . . ?
N2 Cu1 Tb1 134.25(11) . . ?
N1 Cu1 Tb1 124.15(11) . . ?
C7 N1 C8 117.0(4) . . ?
C7 N1 Cu1 123.3(3) . . ?
C8 N1 Cu1 119.5(3) . . ?
C11 N2 C10 117.8(4) . . ?
C11 N2 Cu1 125.2(3) . . ?
C10 N2 Cu1 116.9(3) . . ?
O5 N3 O4 123.5(4) . . ?
O5 N3 O6 120.9(4) . . ?
O4 N3 O6 115.6(3) . . ?
O8 N4 O9 122.4(4) . . ?
O8 N4 O7 121.9(4) . . ?
O9 N4 O7 115.7(3) . . ?
O11 N5 O10 123.8(5) . . ?
O11 N5 O12 120.4(5) . . ?
O10 N5 O12 115.7(4) . . ?
C1 O1 Cu1 123.5(2) . . ?
C1 O1 Tb1 133.8(2) . . ?
Cu1 O1 Tb1 100.16(10) . . ?
C17 O2 Cu1 128.0(2) . . ?
C17 O2 Tb1 127.1(2) . . ?
Cu1 O2 Tb1 102.41(10) . . ?
N3 O4 Tb1 94.0(2) . . ?
N3 O6 Tb1 98.7(3) . . ?
N4 O7 Tb1 96.3(2) . . ?
N4 O9 Tb1 97.2(2) . . ?
N5 O10 Tb1 93.8(3) . . ?
N5 O12 Tb1 101.9(3) . . ?
Tb1 O13 H13A 119(2) . . ?
Tb1 O13 H13B 124(2) . . ?
H13A O13 H13B 113(4) . . ?
C18 O3A Tb1 122.8(6) . . ?
C16 O3B C18A 114(2) . . ?
C16 O3B Tb1 112.7(16) . . ?
C18A O3B Tb1 125.9(17) . . ?
O2 Tb1 O13 136.20(11) . . ?
O2 Tb1 O1 64.10(9) . . ?
O13 Tb1 O1 152.19(11) . . ?
O2 Tb1 O6 80.47(10) . . ?
O13 Tb1 O6 121.57(10) . . ?
O1 Tb1 O6 74.76(10) . . ?
O2 Tb1 O9 126.76(9) . . ?
O13 Tb1 O9 77.38(12) . . ?
O1 Tb1 O9 74.82(10) . . ?
O6 Tb1 O9 120.44(11) . . ?
O2 Tb1 O12 74.99(11) . . ?
O13 Tb1 O12 67.30(12) . . ?
O1 Tb1 O12 112.71(11) . . ?
O6 Tb1 O12 146.73(13) . . ?
O9 Tb1 O12 92.42(13) . . ?
O2 Tb1 O7 148.66(10) . . ?
O13 Tb1 O7 75.03(12) . . ?
O1 Tb1 O7 88.09(9) . . ?
O6 Tb1 O7 78.32(11) . . ?
O9 Tb1 O7 50.81(10) . . ?
O12 Tb1 O7 132.51(12) . . ?
O2 Tb1 O4 115.34(10) . . ?
O13 Tb1 O4 70.36(11) . . ?
O1 Tb1 O4 123.24(10) . . ?
O6 Tb1 O4 51.40(11) . . ?
O9 Tb1 O4 115.06(10) . . ?
O12 Tb1 O4 121.88(12) . . ?
O7 Tb1 O4 66.88(10) . . ?
O2 Tb1 O3A 62.9(2) . . ?
O13 Tb1 O3A 82.4(2) . . ?
O1 Tb1 O3A 124.3(2) . . ?
O6 Tb1 O3A 81.1(2) . . ?
O9 Tb1 O3A 156.2(2) . . ?
O12 Tb1 O3A 67.9(2) . . ?
O7 Tb1 O3A 134.7(3) . . ?
O4 Tb1 O3A 68.7(3) . . ?

loop_
_geom_bond_atom_site_label_1
_geom_bond_atom_site_label_2
_geom_bond_distance
_geom_bond_site_symmetry_2
_geom_bond_publ_flag
C1 O1 1.339(4) . ?
C1 C2 1.396(6) . ?
C1 C6 1.410(5) . ?
C2 C3 1.371(6) . ?
C2 H2 0.9300 . ?
C3 C4 1.384(7) . ?
C3 H3 0.9300 . ?
C4 C5 1.372(7) . ?
C4 H4 0.9300 . ?
C5 C6 1.396(6) . ?
C5 H5 0.9300 . ?
C6 C7 1.432(6) . ?
C7 N1 1.277(5) . ?
C7 H7 0.9300 . ?
C8 C9 1.402(8) . ?
C8 N1 1.467(6) . ?
C8 H8A 0.9700 . ?
C8 H8B 0.9700 . ?
C9 C10 1.428(9) . ?
C9 H9A 0.9700 . ?
C9 H9B 0.9700 . ?
C10 N2 1.468(6) . ?
C10 H10A 0.9700 . ?
C10 H10B 0.9700 . ?
C11 N2 1.272(5) . ?
C11 C12 1.442(6) . ?
C11 H11 0.9300 . ?
C12 C13 1.401(6) . ?
C12 C17 1.407(5) . ?
C13 C14 1.362(7) . ?
C13 H13 0.9300 . ?
C14 C15 1.393(7) . ?
C14 H14 0.9300 . ?
C15 C16 1.378(6) . ?
C15 H15 0.9300 . ?
C16 O3B 1.38(3) . ?
C16 C17 1.400(6) . ?
C17 O2 1.321(4) . ?
C18 O3A 1.445(14) . ?
C18 C19 1.504(9) . ?
C18 H18A 0.9700 . ?
C18 H18B 0.9700 . ?
C19 H19A 0.9600 . ?
C19 H19B 0.9600 . ?
C19 H19C 0.9600 . ?
C20 C21 1.355(10) . ?
C20 H20A 0.9600 . ?
C20 H20B 0.9600 . ?
C20 H20C 0.9600 . ?
C21 N6 1.097(11) . ?
C18A O3B 1.47(4) . ?
C18A C19A 1.485(18) . ?
C18A H18C 0.9700 . ?
C18A H18D 0.9700 . ?
C19A H19D 0.9600 . ?
C19A H19E 0.9600 . ?
C19A H19F 0.9600 . ?
Cu1 O2 1.931(3) . ?
Cu1 O1 1.934(3) . ?
Cu1 N2 1.943(3) . ?
Cu1 N1 1.943(3) . ?
Cu1 Tb1 3.3363(5) . ?
N3 O5 1.206(5) . ?
N3 O4 1.259(5) . ?
N3 O6 1.278(5) . ?
N4 O8 1.210(4) . ?
N4 O9 1.249(5) . ?
N4 O7 1.270(4) . ?
N5 O11 1.208(5) . ?
N5 O10 1.236(5) . ?
N5 O12 1.256(5) . ?
O1 Tb1 2.398(2) . ?
O2 Tb1 2.338(3) . ?
O4 Tb1 2.528(3) . ?
O6 Tb1 2.419(3) . ?
O7 Tb1 2.489(3) . ?
O9 Tb1 2.483(3) . ?
O10 Tb1 2.665(4) . ?
O12 Tb1 2.488(4) . ?
O13 Tb1 2.389(3) . ?
O13 H13A 0.853(18) . ?
O13 H13B 0.815(18) . ?
O3A Tb1 2.605(11) . ?
O3B Tb1 2.70(3) . ?

loop_
_geom_torsion_atom_site_label_1
_geom_torsion_atom_site_label_2
_geom_torsion_atom_site_label_3
_geom_torsion_atom_site_label_4
_geom_torsion
_geom_torsion_site_symmetry_1
_geom_torsion_site_symmetry_2
_geom_torsion_site_symmetry_3
_geom_torsion_site_symmetry_4
_geom_torsion_publ_flag
O1 C1 C2 C3 177.9(4) . . . . ?
C6 C1 C2 C3 -1.4(7) . . . . ?
C1 C2 C3 C4 -0.7(8) . . . . ?
C2 C3 C4 C5 1.5(9) . . . . ?
C3 C4 C5 C6 -0.2(9) . . . . ?
C4 C5 C6 C1 -1.9(8) . . . . ?
C4 C5 C6 C7 178.4(5) . . . . ?
O1 C1 C6 C5 -176.5(4) . . . . ?
C2 C1 C6 C5 2.7(6) . . . . ?
O1 C1 C6 C7 3.1(6) . . . . ?
C2 C1 C6 C7 -177.7(4) . . . . ?
C5 C6 C7 N1 -166.7(5) . . . . ?
C1 C6 C7 N1 13.7(7) . . . . ?
N1 C8 C9 C10 8.7(13) . . . . ?
C8 C9 C10 N2 -57.6(12) . . . . ?
N2 C11 C12 C13 -178.3(4) . . . . ?
N2 C11 C12 C17 -0.5(7) . . . . ?
C17 C12 C13 C14 -1.9(7) . . . . ?
C11 C12 C13 C14 175.9(5) . . . . ?
C12 C13 C14 C15 -0.8(9) . . . . ?
C13 C14 C15 C16 1.1(9) . . . . ?
C14 C15 C16 O3B 164.5(11) . . . . ?
C14 C15 C16 C17 1.4(8) . . . . ?
C15 C16 C17 O2 176.1(4) . . . . ?
O3B C16 C17 O2 11.4(10) . . . . ?
C15 C16 C17 C12 -4.1(7) . . . . ?
O3B C16 C17 C12 -168.8(9) . . . . ?
C13 C12 C17 O2 -175.9(4) . . . . ?
C11 C12 C17 O2 6.4(6) . . . . ?
C13 C12 C17 C16 4.3(6) . . . . ?
C11 C12 C17 C16 -173.4(4) . . . . ?
C6 C7 N1 C8 -178.6(5) . . . . ?
C6 C7 N1 Cu1 -4.2(7) . . . . ?
C9 C8 N1 C7 -149.2(7) . . . . ?
C9 C8 N1 Cu1 36.1(10) . . . . ?
C12 C11 N2 C10 177.7(5) . . . . ?
C12 C11 N2 Cu1 -4.5(7) . . . . ?
C9 C10 N2 C11 -127.8(6) . . . . ?
C9 C10 N2 Cu1 54.2(8) . . . . ?
C2 C1 O1 Cu1 154.7(3) . . . . ?
C6 C1 O1 Cu1 -26.1(5) . . . . ?
C2 C1 O1 Tb1 -46.9(5) . . . . ?
C6 C1 O1 Tb1 132.3(3) . . . . ?
C16 C17 O2 Cu1 173.1(3) . . . . ?
C12 C17 O2 Cu1 -6.7(5) . . . . ?
C16 C17 O2 Tb1 14.0(5) . . . . ?
C12 C17 O2 Tb1 -165.8(3) . . . . ?
O5 N3 O4 Tb1 173.4(4) . . . . ?
O6 N3 O4 Tb1 -5.5(4) . . . . ?
O5 N3 O6 Tb1 -173.1(4) . . . . ?
O4 N3 O6 Tb1 5.8(4) . . . . ?
O8 N4 O7 Tb1 -179.6(4) . . . . ?
O9 N4 O7 Tb1 0.8(4) . . . . ?
O8 N4 O9 Tb1 179.6(4) . . . . ?
O7 N4 O9 Tb1 -0.8(4) . . . . ?
O11 N5 O10 Tb1 172.0(4) . . . . ?
O12 N5 O10 Tb1 -6.1(4) . . . . ?
O11 N5 O12 Tb1 -171.5(4) . . . . ?
O10 N5 O12 Tb1 6.6(4) . . . . ?
C19 C18 O3A Tb1 113.4(7) . . . . ?
C15 C16 O3B C18A 18(2) . . . . ?
C17 C16 O3B C18A -177.7(14) . . . . ?
C15 C16 O3B Tb1 170.0(5) . . . . ?
C17 C16 O3B Tb1 -25.8(12) . . . . ?
C19A C18A O3B C16 61(3) . . . . ?
C19A C18A O3B Tb1 -87(2) . . . . ?
